data_4116737
loop_
_publ_author_name
'F. Albert Cotton'
'John H. Matonic'
'Carlos A. Murillo'

_publ_contact_author_email Cotton@tamu.edu
_publ_contact_author_phone (409)-845-1533
_publ_section_title
;
 Triply Bonded Nb24+ Tetragonal Lantern Compounds: Some Accompanied by
 Novel B-H...Na+ Interactions
;
_journal_name_full 'Journal of the American Chemical Society'
_journal_page_first 6047
_journal_page_last 6052
_journal_paper_doi 10.1021/ja980092g
_journal_volume 120
_journal_year 1998
_chemical_formula_structural 'Nb2(N2C7H5)4 2LiCl 4THF'
_chemical_formula_sum 'C48 H48 Cl2 Li2 N8 Nb2 O2'
_chemical_formula_weight 1039.54
_chemical_name_systematic
; 
 ? 
;
_space_group_IT_number 82
_symmetry_cell_setting tetragonal
_symmetry_space_group_name_Hall 'I -4'
_symmetry_space_group_name_H-M 'I -4'
_atom_sites_solution_hydrogens geom
_atom_sites_solution_primary direct
_atom_sites_solution_secondary difmap
_audit_creation_method SHELXL
_cell_angle_alpha 90.00
_cell_angle_beta 90.00
_cell_angle_gamma 90.00
_cell_formula_units_Z 2
_cell_length_a 14.100(2)
_cell_length_b 14.100(2)
_cell_length_c 11.614(2)
_cell_measurement_reflns_used 250
_cell_measurement_temperature 213(2)
_cell_measurement_theta_max 20
_cell_measurement_theta_min 9
_cell_volume 2309.0(6)
_computing_cell_refinement 'MADNES, (NONIUS, 1994)'
_computing_data_collection 'MADNES, (NONIUS, 1994)'
_computing_data_reduction 'XPREP (Sheldrick, 1993)'
_computing_molecular_graphics 'SHELXTL (Sheldrick, 1995)'
_computing_publication_material 'SHELXTL (Sheldrick, 1995)'
_computing_structure_refinement 'SHELXL-93 (Sheldrick, 1993)'
_computing_structure_solution 'SHELXS-86 (Sheldrick, 1990)'
_diffrn_ambient_temperature 213(2)
_diffrn_measurement_device 'Nonius FAST'
_diffrn_measurement_method 'fitted profile from frame data'
_diffrn_radiation_monochromator graphite
_diffrn_radiation_source 'fine-focus sealed tube'
_diffrn_radiation_type MoK\a
_diffrn_radiation_wavelength 0.71073
_diffrn_reflns_av_R_equivalents 0.0591
_diffrn_reflns_av_sigmaI/netI 0.0407
_diffrn_reflns_limit_h_max 15
_diffrn_reflns_limit_h_min -15
_diffrn_reflns_limit_k_max 14
_diffrn_reflns_limit_k_min -14
_diffrn_reflns_limit_l_max 12
_diffrn_reflns_limit_l_min -12
_diffrn_reflns_number 4880
_diffrn_reflns_theta_max 22.49
_diffrn_reflns_theta_min 2.27
_exptl_absorpt_coefficient_mu 0.660
_exptl_absorpt_correction_T_max 0.998
_exptl_absorpt_correction_T_min 0.720
_exptl_absorpt_correction_type Sortav
_exptl_crystal_colour black
_exptl_crystal_density_diffrn 1.495
_exptl_crystal_description needle
_exptl_crystal_F_000 1060
_exptl_crystal_size_max 0.20
_exptl_crystal_size_mid 0.10
_exptl_crystal_size_min 0.10
_refine_diff_density_max 0.592
_refine_diff_density_min -0.646
_refine_diff_density_rms 0.097
_refine_ls_abs_structure_details 'Flack H D (1983), Acta Cryst. A39, 876-881'
_refine_ls_abs_structure_Flack 0.18(20)
_refine_ls_extinction_method none
_refine_ls_goodness_of_fit_all 1.147
_refine_ls_goodness_of_fit_obs 1.138
_refine_ls_hydrogen_treatment calc
_refine_ls_matrix_type full
_refine_ls_number_parameters 129
_refine_ls_number_reflns 1505
_refine_ls_number_restraints 0
_refine_ls_restrained_S_all 1.160
_refine_ls_restrained_S_obs 1.138
_refine_ls_R_factor_all 0.0611
_refine_ls_R_factor_obs 0.0517
_refine_ls_shift/esd_max 0.218
_refine_ls_shift/esd_mean 0.027
_refine_ls_structure_factor_coef Fsqd
_refine_ls_weighting_details 'w=1/[\s^2^(Fo^2^)+(0.0486P)^2^+16.7959P] where P=(Fo^2^+2Fc^2^)/3'
_refine_ls_weighting_scheme calc
_refine_ls_wR_factor_all 0.1386
_refine_ls_wR_factor_obs 0.1272
_reflns_number_observed 1334
_reflns_number_total 1508
_reflns_observed_criterion >2sigma(I)
_cod_data_source_file ja980092g_1.cif
_cod_data_source_block 2
_cod_depositor_comments
;
The following automatic conversions were performed:

'_refine_ls_weighting_scheme' value 'calc
w=1/[\s^2^(Fo^2^)+(0.0486P)^2^+16.7959P] where P=(Fo^2^+2Fc^2^)/3'
was changed to 'calc'. New tag '_refine_ls_weighting_details' was
created. The value of the new tag was set to
'w=1/[\s^2^(Fo^2^)+(0.0486P)^2^+16.7959P] where P=(Fo^2^+2Fc^2^)/3'.

Automatic conversion script
Id: cif_fix_values 3143 2015-03-26 13:38:13Z robertas 
;
_cod_original_cell_volume 2309.1(7)
_cod_database_code 4116737

loop_
_symmetry_equiv_pos_as_xyz
'x, y, z'
'-x, -y, z'
'y, -x, -z'
'-y, x, -z'
'x+1/2, y+1/2, z+1/2'
'-x+1/2, -y+1/2, z+1/2'
'y+1/2, -x+1/2, -z+1/2'
'-y+1/2, x+1/2, -z+1/2'

loop_
_atom_site_aniso_label
_atom_site_aniso_U_11
_atom_site_aniso_U_22
_atom_site_aniso_U_33
_atom_site_aniso_U_23
_atom_site_aniso_U_13
_atom_site_aniso_U_12
Nb1 0.0340(12) 0.0294(11) 0.0402(5) 0.000 0.000 0.0011(11)
Cl1 0.059(5) 0.036(4) 0.074(2) 0.000 0.000 -0.004(5)
N1 0.040(6) 0.033(6) 0.023(6) -0.016(6) 0.006(6) -0.003(5)
C1 0.020(3) 0.030(4) 0.047(6) -0.019(9) -0.001(8) -0.003(3)
C2 0.038(4) 0.031(5) 0.105(14) -0.002(10) 0.017(10) -0.001(4)
C3 0.068(8) 0.072(9) 0.078(10) -0.002(8) 0.009(7) -0.006(7)
C4 0.060(11) 0.032(8) 0.089(12) 0.028(7) -0.003(7) -0.002(7)
C5 0.048(11) 0.056(10) 0.048(11) -0.007(7) -0.005(7) 0.003(9)
N2 0.026(6) 0.040(7) 0.059(8) -0.014(8) 0.012(7) -0.001(5)
C6 0.045(10) 0.076(14) 0.147(22) 0.074(12) 0.014(11) -0.002(10)
C7 0.065(12) 0.036(10) 0.038(11) 0.009(6) 0.002(7) 0.006(8)
Li1 0.041(13) 0.046(14) 0.044(31) -0.025(18) 0.009(16) -0.010(11)

loop_
_atom_site_label
_atom_site_type_symbol
_atom_site_fract_x
_atom_site_fract_y
_atom_site_fract_z
_atom_site_U_iso_or_equiv
_atom_site_thermal_displace_type
_atom_site_occupancy
_atom_site_calc_flag
_atom_site_refinement_flags
Nb1 Nb 0.0000 0.0000 0.09807(7) 0.0345(3) Uani 1 d S
Cl1 Cl 0.0000 0.0000 0.3434(3) 0.0564(7) Uani 1 d S
N1 N -0.0083(7) 0.1585(7) 0.1047(12) 0.032(3) Uani 1 d .
C1 C -0.0141(4) 0.2048(5) 0.0070(20) 0.032(2) Uani 1 d .
C2 C -0.0226(6) 0.3044(7) -0.0126(28) 0.058(4) Uani 1 d .
C3 C -0.0299(9) 0.3583(10) 0.0719(11) 0.073(4) Uani 1 d .
H7A H -0.0383(9) 0.4236(10) 0.0672(11) 0.087 Uiso 1 calc R
C4 C -0.0244(13) 0.3115(11) 0.1659(17) 0.060(5) Uani 1 d .
H4A H -0.0296(13) 0.3499(11) 0.2307(17) 0.072 Uiso 1 calc R
C5 C -0.0125(13) 0.2177(14) 0.1932(17) 0.051(5) Uani 1 d .
H5A H -0.0076(13) 0.1969(14) 0.2690(17) 0.061 Uiso 1 calc R
N2 N -0.0127(7) 0.1584(7) -0.0990(16) 0.042(3) Uani 1 d .
C6 C -0.0253(13) 0.3243(14) -0.1517(20) 0.089(9) Uani 1 d .
H6A H -0.0299(13) 0.3801(14) -0.1939(20) 0.107 Uiso 1 calc R
C7 C -0.0184(14) 0.2274(13) -0.1865(14) 0.046(5) Uani 1 d .
H7A H -0.0176(14) 0.2106(13) -0.2639(14) 0.055 Uiso 1 calc R
Li1 Li -0.1082(19) 0.0039(19) -0.4826(43) 0.044(11) Uani 0.50 d P
O1 O -0.1217(5) -0.1880(5) -0.4978(21) 0.070(2) Uiso 0.50 d P
C1A C -0.1217(5) -0.1880(5) -0.4978(21) 0.070(2) Uiso 0.50 d P
C1S C -0.1812(9) -0.1084(9) -0.5233(16) 0.140(5) Uiso 0.50 d P
O1A O -0.1812(9) -0.1084(9) -0.5233(16) 0.140(5) Uiso 0.50 d P
C2S C -0.1709(15) -0.2189(14) -0.3904(21) 0.102(7) Uiso 1 d .
C3S C -0.2760(15) -0.2173(14) -0.4437(16) 0.109(8) Uiso 1 d .
C4S C -0.2757(16) -0.2168(16) -0.5784(24) 0.045(6) Uiso 0.50 d P
C6S C -0.2839(13) -0.1270(12) -0.4835(24) 0.060(6) Uiso 0.50 d P
C5S C -0.1746(14) -0.2180(14) -0.5950(23) 0.035(5) Uiso 0.50 d P

loop_
_atom_type_symbol
_atom_type_description
_atom_type_scat_dispersion_real
_atom_type_scat_dispersion_imag
_atom_type_scat_source
C C 0.0033 0.0016 'International Tables Vol C Tables 4.2.6.8 and 6.1.1.4'
H H 0.0000 0.0000 'International Tables Vol C Tables 4.2.6.8 and 6.1.1.4'
Li Li -0.0003 0.0001 'International Tables Vol C Tables 4.2.6.8 and 6.1.1.4'
N N 0.0061 0.0033 'International Tables Vol C Tables 4.2.6.8 and 6.1.1.4'
O O 0.0106 0.0060 'International Tables Vol C Tables 4.2.6.8 and 6.1.1.4'
Cl Cl 0.1484 0.1585 'International Tables Vol C Tables 4.2.6.8 and 6.1.1.4'
Nb Nb -2.0727 0.6215 'International Tables Vol C Tables 4.2.6.8 and 6.1.1.4'

loop_
_geom_angle_atom_site_label_1
_geom_angle_atom_site_label_2
_geom_angle_atom_site_label_3
_geom_angle
_geom_angle_site_symmetry_1
_geom_angle_site_symmetry_3
N1 Nb1 N1 176.0(7) 2 .
N1 Nb1 N2 91.6(5) 2 3
N1 Nb1 N2 88.4(5) . 3
N1 Nb1 N2 88.4(5) 2 4
N1 Nb1 N2 91.6(5) . 4
N2 Nb1 N2 179.4(9) 3 4
N1 Nb1 Nb1 92.0(4) 2 3
N1 Nb1 Nb1 92.0(4) . 3
N2 Nb1 Nb1 90.3(5) 3 3
N2 Nb1 Nb1 90.3(5) 4 3
N1 Nb1 Cl1 88.0(4) 2 .
N1 Nb1 Cl1 88.0(4) . .
N2 Nb1 Cl1 89.7(5) 3 .
N2 Nb1 Cl1 89.7(5) 4 .
Nb1 Nb1 Cl1 180.0 3 .
Li1 Cl1 Li1 86.7(20) 4 3
Li1 Cl1 Li1 54.5(6) 4 2_556
Li1 Cl1 Li1 54.5(6) 3 2_556
Li1 Cl1 Li1 54.5(6) 4 1_556
Li1 Cl1 Li1 54.5(6) 3 1_556
Li1 Cl1 Li1 74.2(17) 2_556 1_556
Li1 Cl1 Nb1 136.6(10) 4 .
Li1 Cl1 Nb1 136.6(10) 3 .
Li1 Cl1 Nb1 142.9(9) 2_556 .
Li1 Cl1 Nb1 142.9(9) 1_556 .
C1 N1 C5 110.7(13) . .
C1 N1 Nb1 118.1(9) . .
C5 N1 Nb1 131.2(14) . .
N1 C1 C2 129.3(21) . .
N1 C1 N2 121.9(6) . .
C2 C1 N2 108.8(22) . .
C3 C2 C1 118.8(27) . .
C3 C2 C6 132.0(16) . .
C1 C2 C6 109.1(20) . .
C2 C3 C4 110.7(16) . .
C3 C4 C5 134.7(22) . .
N1 C5 C4 115.7(20) . .
C7 N2 C1 108.1(12) . .
C7 N2 Nb1 134.2(14) . 3
C1 N2 Nb1 117.7(12) . 3
C7 C6 C2 96.5(13) . .
N2 C7 C6 117.4(17) . .
O1A Li1 C1S 0.0(13) . .
O1A Li1 C1A 110.3(15) . 3_554
C1S Li1 C1A 110.3(15) . 3_554
O1A Li1 O1 110.3(15) . 3_554
C1S Li1 O1 110.3(15) . 3_554
C1A Li1 O1 0.0(14) 3_554 3_554
O1A Li1 Li1 151.7(35) . 3_554
C1S Li1 Li1 151.7(35) . 3_554
C1A Li1 Li1 80.2(16) 3_554 3_554
O1 Li1 Li1 80.2(16) 3_554 3_554
O1A Li1 Li1 74.0(17) . 4_554
C1S Li1 Li1 74.0(17) . 4_554
C1A Li1 Li1 160.8(36) 3_554 4_554
O1 Li1 Li1 160.8(36) 3_554 4_554
Li1 Li1 Li1 88.1(9) 3_554 4_554
O1A Li1 Cl1 121.3(18) . 3
C1S Li1 Cl1 121.3(18) . 3
C1A Li1 Cl1 119.0(17) 3_554 3
O1 Li1 Cl1 119.0(17) 3_554 3
Li1 Li1 Cl1 69.9(17) 3_554 3
Li1 Li1 Cl1 69.9(17) 4_554 3
O1A Li1 O1A 145.0(16) . 3_554
C1S Li1 O1A 145.0(16) . 3_554
C1A Li1 O1A 34.9(6) 3_554 3_554
O1 Li1 O1A 34.9(6) 3_554 3_554
Li1 Li1 O1A 48.4(12) 3_554 3_554
Li1 Li1 O1A 136.5(13) 4_554 3_554
Cl1 Li1 O1A 90.3(12) 3 3_554
O1A Li1 C1S 145.0(16) . 3_554
C1S Li1 C1S 145.0(16) . 3_554
C1A Li1 C1S 34.9(6) 3_554 3_554
O1 Li1 C1S 34.9(6) 3_554 3_554
Li1 Li1 C1S 48.4(12) 3_554 3_554
Li1 Li1 C1S 136.5(13) 4_554 3_554
Cl1 Li1 C1S 90.3(12) 3 3_554
O1A Li1 C1S 0.0(11) 3_554 3_554
O1A Li1 Cl1 96.2(18) . 1_554
C1S Li1 Cl1 96.2(18) . 1_554
C1A Li1 Cl1 105.3(18) 3_554 1_554
O1 Li1 Cl1 105.3(18) 3_554 1_554
Li1 Li1 Cl1 55.5(18) 3_554 1_554
Li1 Li1 Cl1 55.5(18) 4_554 1_554
Cl1 Li1 Cl1 99.6(10) 3 1_554
O1A Li1 Cl1 92.5(12) 3_554 1_554
C1S Li1 Cl1 92.5(12) 3_554 1_554
O1A Li1 C1A 30.4(6) . .
C1S Li1 C1A 30.4(6) . .
C1A Li1 C1A 140.6(13) 3_554 .
O1 Li1 C1A 140.6(13) 3_554 .
Li1 Li1 C1A 134.8(15) 3_554 .
Li1 Li1 C1A 47.0(12) 4_554 .
Cl1 Li1 C1A 94.0(13) 3 .
O1A Li1 C1A 175.4(16) 3_554 .
C1S Li1 C1A 175.4(16) 3_554 .
Cl1 Li1 C1A 88.2(12) 1_554 .
O1A Li1 Li1 119.9(16) . 2
C1S Li1 Li1 119.9(16) . 2
C1A Li1 Li1 125.9(15) 3_554 2
O1 Li1 Li1 125.9(15) 3_554 2
Li1 Li1 Li1 46.0(5) 3_554 2
Li1 Li1 Li1 46.0(5) 4_554 2
Cl1 Li1 Li1 46.6(10) 3 2
O1A Li1 Li1 92.1(12) 3_554 2
C1S Li1 Li1 92.1(12) 3_554 2
Cl1 Li1 Li1 52.9(9) 1_554 2
C1A Li1 Li1 91.9(12) . 2
C5S O1 C1S 76.2(12) . .
C5S O1 O1A 76.2(12) . .
C1S O1 O1A 0.0(18) . .
C5S O1 C2S 109.5(9) . .
C1S O1 C2S 97.4(12) . .
O1A O1 C2S 97.4(12) . .
C5S O1 Li1 120.6(22) . 4_554
C1S O1 Li1 91.3(10) . 4_554
O1A O1 Li1 91.3(10) . 4_554
C2S O1 Li1 129.7(21) . 4_554
C5S C1A O1A 76.2(12) . .
C5S C1A C1S 76.2(12) . .
O1A C1A C1S 0.0(18) . .
C5S C1A C2S 109.5(9) . .
O1A C1A C2S 97.4(12) . .
C1S C1A C2S 97.4(12) . .
C5S C1A Li1 120.6(22) . 4_554
O1A C1A Li1 91.3(10) . 4_554
C1S C1A Li1 91.3(10) . 4_554
C2S C1A Li1 129.7(21) . 4_554
C5S C1A Li1 112.7(15) . .
O1A C1A Li1 43.5(9) . .
C1S C1A Li1 43.5(9) . .
C2S C1A Li1 105.6(15) . .
Li1 C1A Li1 52.8(13) 4_554 .
C1A C1S O1 0.0(20) . .
C1A C1S C6S 110.8(12) . .
O1 C1S C6S 110.8(12) . .
C1A C1S C5S 51.5(10) . .
O1 C1S C5S 51.5(10) . .
C6S C1S C5S 92.4(12) . .
C1A C1S Li1 106.1(13) . .
O1 C1S Li1 106.1(13) . .
C6S C1S Li1 124.2(16) . .
C5S C1S Li1 143.3(15) . .
C1A C1S Li1 53.8(8) . 4_554
O1 C1S Li1 53.8(8) . 4_554
C6S C1S Li1 158.5(16) . 4_554
C5S C1S Li1 87.7(11) . 4_554
Li1 C1S Li1 57.6(15) . 4_554
C1A O1A O1 0.0(20) . .
C1A O1A C6S 110.8(12) . .
O1 O1A C6S 110.8(12) . .
C1A O1A C5S 51.5(10) . .
O1 O1A C5S 51.5(10) . .
C6S O1A C5S 92.4(12) . .
C1A O1A Li1 106.1(13) . .
O1 O1A Li1 106.1(13) . .
C6S O1A Li1 124.2(16) . .
C5S O1A Li1 143.3(15) . .
C1A O1A Li1 53.8(8) . 4_554
O1 O1A Li1 53.8(8) . 4_554
C6S O1A Li1 158.5(16) . 4_554
C5S O1A Li1 87.7(11) . 4_554
Li1 O1A Li1 57.6(15) . 4_554
C1A C2S O1 0.0(12) . .
C1A C2S C3S 95.9(16) . .
O1 C2S C3S 95.9(16) . .
C6S C3S C4S 69.9(18) . .
C6S C3S C2S 102.7(17) . .
C4S C3S C2S 112.5(20) . .
C5S C4S C3S 97.9(22) . .
C5S C4S C6S 99.5(17) . .
C3S C4S C6S 49.3(14) . .
C3S C6S C1S 100.6(15) . .
C3S C6S O1A 100.6(15) . .
C1S C6S O1A 0.0(16) . .
C3S C6S C4S 60.8(12) . .
C1S C6S C4S 82.4(14) . .
O1A C6S C4S 82.4(14) . .
C1A C5S O1 0.0(14) . .
C1A C5S C4S 114.3(21) . .
O1 C5S C4S 114.3(21) . .
C1A C5S C1S 52.3(9) . .
O1 C5S C1S 52.3(9) . .
C4S C5S C1S 82.7(15) . .
C1A C5S O1A 52.3(9) . .
O1 C5S O1A 52.3(9) . .
C4S C5S O1A 82.7(15) . .
C1S C5S O1A 0.0(14) . .

loop_
_geom_bond_atom_site_label_1
_geom_bond_atom_site_label_2
_geom_bond_distance
_geom_bond_site_symmetry_2
Nb1 N1 2.239(10) 2
Nb1 N1 2.239(10) .
Nb1 N2 2.240(10) 3
Nb1 N2 2.240(10) 4
Nb1 Nb1 2.278(2) 3
Nb1 Cl1 2.849(3) .
Cl1 Li1 2.22(4) 4
Cl1 Li1 2.22(4) 3
Cl1 Li1 2.53(4) 2_556
Cl1 Li1 2.53(4) 1_556
N1 C1 1.31(3) .
N1 C5 1.33(2) .
C1 C2 1.427(14) .
C1 N2 1.39(3) .
C2 C3 1.25(3) .
C2 C6 1.64(3) .
C3 C4 1.28(2) .
C4 C5 1.37(2) .
N2 C7 1.41(2) .
N2 Nb1 2.240(10) 3
C6 C7 1.43(3) .
Li1 O1A 1.95(3) .
Li1 C1S 1.95(3) .
Li1 C1A 2.02(3) 3_554
Li1 O1 2.02(3) 3_554
Li1 Li1 2.20(4) 3_554
Li1 Li1 2.20(4) 4_554
Li1 Cl1 2.22(4) 3
Li1 O1A 2.50(3) 3_554
Li1 C1S 2.50(3) 3_554
Li1 Cl1 2.53(4) 1_554
Li1 C1A 2.72(3) .
Li1 Li1 3.05(5) 2
O1 C5S 1.42(3) .
O1 C1S 1.433(15) .
O1 O1A 1.433(15) .
O1 C2S 1.49(3) .
O1 Li1 2.02(3) 4_554
C1A C5S 1.42(3) .
C1A O1A 1.433(15) .
C1A C1S 1.433(15) .
C1A C2S 1.49(3) .
C1A Li1 2.02(3) 4_554
C1S C6S 1.54(2) .
C1S C5S 1.76(2) .
C1S Li1 2.50(3) 4_554
O1A C6S 1.54(2) .
O1A C5S 1.76(2) .
O1A Li1 2.50(3) 4_554
C2S C3S 1.61(3) .
C3S C6S 1.36(2) .
C3S C4S 1.56(2) .
C4S C5S 1.44(3) .
C4S C6S 1.68(3) .
